data_2008941
loop_
_publ_author_name
'Kivek\"as, Raikko'
'Benakki, Rajae'
'Vi\~nas, Clara'
'Sillanp\"a\"a, Reijo'

_publ_section_title
;
 Methyltriphenylphosphonium
 2-methyl-1-sulfido-1,2-dicarba-<i>closo</i>-dodecaborane(12)
;
_journal_issue 9
_journal_name_full 'Acta Crystallographica Section C'
_journal_page_first 1581
_journal_page_last 1583
_journal_paper_doi 10.1107/S0108270199006307
_journal_volume 55
_journal_year 1999
_chemical_formula_moiety 'C19 H18 P+ , C3 H13 B10 S-'
_chemical_formula_sum 'C22 H31 B10 P S'
_chemical_formula_weight 466.60
_chemical_name_common
;
methyltriphenylphosphonium 1-thiolate-2-methyl-1,2-dicarba-closo-
dodecaborane(12)
;
_chemical_name_systematic
;
methyltriphenylphosphonium 1-sulfido-2-methyl-1,2-dicarba-closo-
dodecaborane(12)
;
_space_group_IT_number 14
_symmetry_cell_setting monoclinic
_symmetry_space_group_name_Hall '-P 2ybc'
_symmetry_space_group_name_H-M 'P 1 21/c 1'
_audit_creation_method SHELXL-97
_cell_angle_alpha 90.00
_cell_angle_beta 105.00(2)
_cell_angle_gamma 90.00
_cell_formula_units_Z 4
_cell_length_a 12.386(3)
_cell_length_b 15.837(2)
_cell_length_c 14.515(3)
_cell_measurement_reflns_used 20
_cell_measurement_temperature 294(2)
_cell_measurement_theta_max 8.13
_cell_measurement_theta_min 5.86
_cell_volume 2750.2(10)
_computing_cell_refinement 'MSC/AFC Diffractometer Control Software'
_computing_data_collection
;
MSC/AFC Diffractometer Control Software (Molecular Structure Corporation,
1995)
;
_computing_data_reduction
;
TEXSAN (Molecular Structure Corporation, 1989)
;
_computing_molecular_graphics 'SHELXTL/PC (Sheldrick, 1990)'
_computing_publication_material SHELXL97
_computing_structure_refinement 'SHELXL97 (Sheldrick, 1997b)'
_computing_structure_solution 'SHELXS97 (Sheldrick, 1997a)'
_diffrn_ambient_temperature 294(2)
_diffrn_measured_fraction_theta_full 0.939
_diffrn_measured_fraction_theta_max 0.939
_diffrn_measurement_device_type 'Rigaku AFC-5S'
_diffrn_measurement_method \w\/2\q
_diffrn_radiation_monochromator graphite
_diffrn_radiation_source 'fine-focus sealed tube'
_diffrn_radiation_type MoK\a
_diffrn_radiation_wavelength 0.71069
_diffrn_reflns_av_R_equivalents 0.031
_diffrn_reflns_av_sigmaI/netI 0.113
_diffrn_reflns_limit_h_max 14
_diffrn_reflns_limit_h_min 0
_diffrn_reflns_limit_k_max 18
_diffrn_reflns_limit_k_min 0
_diffrn_reflns_limit_l_max 16
_diffrn_reflns_limit_l_min -17
_diffrn_reflns_number 5056
_diffrn_reflns_theta_full 25.16
_diffrn_reflns_theta_max 25.16
_diffrn_reflns_theta_min 1.70
_diffrn_standards_decay_% <0.5
_diffrn_standards_interval_count 150
_diffrn_standards_number 3
_exptl_absorpt_coefficient_mu 0.186
_exptl_absorpt_correction_type none
_exptl_crystal_colour colourless
_exptl_crystal_density_diffrn 1.127
_exptl_crystal_density_method 'not measured'
_exptl_crystal_description cube
_exptl_crystal_F_000 976
_exptl_crystal_size_max 0.32
_exptl_crystal_size_mid 0.22
_exptl_crystal_size_min 0.16
_refine_diff_density_max 0.205
_refine_diff_density_min -0.228
_refine_ls_extinction_method none
_refine_ls_goodness_of_fit_ref 0.997
_refine_ls_hydrogen_treatment constr
_refine_ls_matrix_type full
_refine_ls_number_parameters 340
_refine_ls_number_reflns 4819
_refine_ls_number_restraints 3
_refine_ls_restrained_S_all 0.999
_refine_ls_R_factor_all 0.172
_refine_ls_R_factor_gt 0.059
_refine_ls_shift/su_max <0.001
_refine_ls_shift/su_mean 0.000
_refine_ls_structure_factor_coef Fsqd
_refine_ls_weighting_details 'w = 1/[\s^2^(Fo^2^)+(0.0617P)^2^] where P=(Fo^2^+2Fc^2^)/3'
_refine_ls_weighting_scheme calc
_refine_ls_wR_factor_ref 0.161
_reflns_number_gt 2323
_reflns_number_total 4819
_reflns_threshold_expression I>2\s(I)
_cod_data_source_file os1061.cif
_cod_data_source_block a159
_cod_depositor_comments
;
The following automatic conversions were performed:

'_refine_ls_weighting_scheme' value 'calc w =
1/[\s^2^(Fo^2^)+(0.0617P)^2^] where P=(Fo^2^+2Fc^2^)/3' was changed
to 'calc'. New tag '_refine_ls_weighting_details' was created. The
value of the new tag was set to 'w = 1/[\s^2^(Fo^2^)+(0.0617P)^2^]
where P=(Fo^2^+2Fc^2^)/3'.

Automatic conversion script
Id: cif_fix_values 3143 2015-03-26 13:38:13Z robertas 
;
_cod_original_cell_volume 2750.2(9)
_cod_original_sg_symbol_H-M 'P 21/c'
_cod_database_code 2008941

loop_
_symmetry_equiv_pos_as_xyz
'x, y, z'
'-x, y+1/2, -z+1/2'
'-x, -y, -z'
'x, -y-1/2, z-1/2'

loop_
_atom_site_label
_atom_site_fract_x
_atom_site_fract_y
_atom_site_fract_z
_atom_site_U_iso_or_equiv
_atom_site_adp_type
_atom_site_calc_flag
_atom_site_refinement_flags
_atom_site_occupancy
_atom_site_disorder_assembly
_atom_site_disorder_group
_atom_site_type_symbol
S -0.13006(11) 0.12196(9) 0.56324(10) 0.0917(5) Uani d . 1 . . S
P 0.14665(8) 0.14770(6) 0.40485(7) 0.0486(3) Uani d D 1 . . P
C1 -0.2156(3) 0.2104(2) 0.5473(3) 0.0559(10) Uani d . 1 . . C
C2 -0.3321(3) 0.2159(2) 0.4442(3) 0.0608(11) Uani d . 1 . . C
B3 -0.2174(4) 0.2772(3) 0.4528(3) 0.0715(15) Uani d . 1 . . B
H3 -0.1600 0.2679 0.4072 0.086 Uiso calc R 1 . . H
B4 -0.1690(5) 0.3101(3) 0.5731(4) 0.0800(16) Uani d . 1 . . B
H4 -0.0809 0.3252 0.6067 0.096 Uiso calc R 1 . . H
B5 -0.2538(4) 0.2601(4) 0.6367(4) 0.0774(16) Uani d . 1 . . B
H5 -0.2225 0.2418 0.7120 0.093 Uiso calc R 1 . . H
B6 -0.3520(4) 0.1976(4) 0.5536(4) 0.0714(15) Uani d . 1 . . B
H6 -0.3827 0.1368 0.5734 0.086 Uiso calc R 1 . . H
B7 -0.3546(5) 0.3152(3) 0.4052(4) 0.0824(16) Uani d . 1 . . B
H7 -0.3871 0.3324 0.3297 0.099 Uiso calc R 1 . . H
B8 -0.2536(6) 0.3758(4) 0.4852(4) 0.099(2) Uani d . 1 . . B
H8 -0.2195 0.4335 0.4615 0.119 Uiso calc R 1 . . H
B9 -0.2780(6) 0.3663(4) 0.6000(5) 0.114(2) Uani d . 1 . . B
H9 -0.2619 0.4184 0.6520 0.136 Uiso calc R 1 . . H
B10 -0.3916(5) 0.2969(5) 0.5900(4) 0.106(2) Uani d . 1 . . B
H10 -0.4497 0.3026 0.6356 0.127 Uiso calc R 1 . . H
B11 -0.4389(5) 0.2667(4) 0.4690(4) 0.0919(19) Uani d . 1 . . B
H11 -0.5275 0.2524 0.4362 0.110 Uiso calc R 1 . . H
B12 -0.3912(6) 0.3711(4) 0.4959(5) 0.115(2) Uani d . 1 . . B
H12 -0.4475 0.4260 0.4804 0.138 Uiso calc R 1 . . H
C13 -0.3474(5) 0.1417(3) 0.3768(3) 0.1046(17) Uani d . 1 . . C
H13A -0.2868 0.1027 0.3983 0.157 Uiso calc R 1 . . H
H13B -0.3483 0.1613 0.3140 0.157 Uiso calc R 1 . . H
H13C -0.4168 0.1140 0.3751 0.157 Uiso calc R 1 . . H
C14 0.0181(3) 0.0897(2) 0.3690(3) 0.0599(11) Uani d . 1 . . C
H14A -0.0269 0.1013 0.4123 0.090 Uiso calc R 1 . . H
H14B 0.0340 0.0303 0.3696 0.090 Uiso calc R 1 . . H
H14C -0.0217 0.1064 0.3057 0.090 Uiso calc R 1 . . H
C15A 0.1095(6) 0.2578(3) 0.4077(5) 0.050(4) Uani d PGD 0.619(19) A 1 C
C16A 0.0446(9) 0.2934(4) 0.3239(5) 0.044(3) Uani d PG 0.619(19) A 1 C
H16A 0.0232 0.2610 0.2688 0.053 Uiso calc PR 0.619(19) A 1 H
C17A 0.0120(8) 0.3768(5) 0.3227(5) 0.071(5) Uani d PR 0.619(19) A 1 C
H17A -0.0314 0.4007 0.2668 0.085 Uiso calc PR 0.619(19) A 1 H
C18A 0.0443(8) 0.4246(3) 0.4051(6) 0.077(4) Uani d PR 0.619(19) A 1 C
H18A 0.0225 0.4808 0.4045 0.092 Uiso calc PR 0.619(19) A 1 H
C19A 0.1092(10) 0.3890(4) 0.4889(5) 0.087(3) Uani d PR 0.619(19) A 1 C
H19A 0.1307 0.4215 0.5440 0.104 Uiso calc PR 0.619(19) A 1 H
C20A 0.1418(8) 0.3057(4) 0.4901(5) 0.069(3) Uani d PR 0.619(19) A 1 C
H20A 0.1853 0.2817 0.5460 0.083 Uiso calc PR 0.619(19) A 1 H
C15B 0.1225(13) 0.2589(4) 0.3968(10) 0.052(7) Uani d PGD 0.381(19) A 2 C
C16B 0.0257(11) 0.2934(8) 0.3380(14) 0.090(8) Uani d PG 0.381(19) A 2 C
H16B -0.0269 0.2586 0.2984 0.109 Uiso calc PR 0.381(19) A 2 H
C17B 0.0081(11) 0.3792(8) 0.3385(15) 0.076(8) Uani d PR 0.381(19) A 2 C
H17B -0.0564 0.4026 0.2993 0.091 Uiso calc PR 0.381(19) A 2 H
C18B 0.0872(18) 0.4306(4) 0.3977(11) 0.088(7) Uani d PR 0.381(19) A 2 C
H18B 0.0754 0.4886 0.3981 0.105 Uiso calc PR 0.381(19) A 2 H
C19B 0.184(2) 0.3961(6) 0.4566(14) 0.122(11) Uani d PR 0.381(19) A 2 C
H19B 0.2366 0.4310 0.4961 0.147 Uiso calc PR 0.381(19) A 2 H
C20B 0.2016(18) 0.3103(7) 0.4560(13) 0.099(8) Uani d PR 0.381(19) A 2 C
H20B 0.2661 0.2869 0.4952 0.119 Uiso calc PR 0.381(19) A 2 H
C21 0.2281(3) 0.1265(2) 0.3228(2) 0.0502(9) Uani d . 1 . . C
C22 0.2747(3) 0.1903(3) 0.2809(3) 0.0652(11) Uani d . 1 . . C
H22 0.2621 0.2465 0.2936 0.078 Uiso calc R 1 . . H
C23 0.3399(4) 0.1704(4) 0.2204(3) 0.0797(14) Uani d . 1 . . C
H23 0.3718 0.2134 0.1926 0.096 Uiso calc R 1 . . H
C24 0.3583(4) 0.0883(4) 0.2008(3) 0.0860(15) Uani d . 1 . . C
H24 0.4025 0.0758 0.1597 0.103 Uiso calc R 1 . . H
C25 0.3120(4) 0.0238(3) 0.2413(3) 0.0788(14) Uani d . 1 . . C
H25 0.3244 -0.0321 0.2272 0.095 Uiso calc R 1 . . H
C26 0.2472(3) 0.0423(3) 0.3026(3) 0.0658(11) Uani d . 1 . . C
H26 0.2162 -0.0010 0.3305 0.079 Uiso calc R 1 . . H
C27 0.2261(3) 0.1174(2) 0.5233(2) 0.0469(9) Uani d . 1 . . C
C28 0.1721(3) 0.1035(2) 0.5940(3) 0.0656(11) Uani d . 1 . . C
H28 0.0947 0.1083 0.5804 0.079 Uiso calc R 1 . . H
C29 0.2336(4) 0.0823(3) 0.6857(3) 0.0746(13) Uani d . 1 . . C
H29 0.1963 0.0722 0.7326 0.089 Uiso calc R 1 . . H
C30 0.3474(4) 0.0761(3) 0.7083(3) 0.0734(13) Uani d D 1 . . C
H30 0.3876 0.0627 0.7700 0.088 Uiso calc R 1 . . H
C31 0.4010(4) 0.0900(3) 0.6385(3) 0.0823(14) Uani d D 1 . . C
H31 0.4784 0.0858 0.6529 0.099 Uiso calc R 1 . . H
C32 0.3412(3) 0.1102(3) 0.5463(3) 0.0647(11) Uani d . 1 . . C
H32 0.3790 0.1191 0.4995 0.078 Uiso calc R 1 . . H

loop_
_atom_site_aniso_label
_atom_site_aniso_U_11
_atom_site_aniso_U_22
_atom_site_aniso_U_33
_atom_site_aniso_U_12
_atom_site_aniso_U_13
_atom_site_aniso_U_23
S 0.0846(9) 0.0984(10) 0.1009(10) 0.0370(7) 0.0399(7) 0.0319(8)
P 0.0471(6) 0.0441(6) 0.0522(6) -0.0028(5) 0.0085(4) -0.0016(5)
C1 0.050(2) 0.068(3) 0.053(2) 0.002(2) 0.0181(19) 0.010(2)
C2 0.062(3) 0.059(3) 0.056(2) -0.002(2) 0.005(2) 0.006(2)
B3 0.083(4) 0.076(4) 0.057(3) -0.007(3) 0.020(3) 0.020(3)
B4 0.080(4) 0.071(4) 0.081(4) -0.019(3) 0.007(3) 0.000(3)
B5 0.080(4) 0.104(4) 0.051(3) 0.019(3) 0.022(3) -0.001(3)
B6 0.051(3) 0.091(4) 0.076(4) 0.001(3) 0.024(3) 0.017(3)
B7 0.098(4) 0.063(3) 0.074(4) 0.009(3) 0.001(3) 0.013(3)
B8 0.131(6) 0.061(4) 0.093(4) -0.014(4) 0.006(4) 0.009(3)
B9 0.144(6) 0.084(4) 0.098(5) 0.021(4) 0.005(4) -0.034(4)
B10 0.088(5) 0.146(6) 0.090(5) 0.036(4) 0.034(4) -0.014(4)
B11 0.058(4) 0.108(5) 0.104(5) 0.019(3) 0.009(3) 0.015(4)
B12 0.129(6) 0.079(5) 0.127(6) 0.044(4) 0.016(5) 0.000(4)
C13 0.133(5) 0.074(3) 0.094(4) -0.008(3) 0.007(3) -0.025(3)
C14 0.046(2) 0.056(2) 0.075(3) -0.0029(19) 0.011(2) -0.002(2)
C15A 0.054(8) 0.037(7) 0.055(8) -0.003(6) 0.009(6) 0.012(6)
C16A 0.039(5) 0.054(7) 0.032(4) 0.001(4) -0.007(4) -0.001(4)
C17A 0.084(11) 0.065(12) 0.066(7) 0.009(9) 0.024(7) 0.029(6)
C18A 0.086(8) 0.053(6) 0.083(8) 0.000(5) 0.009(6) 0.004(6)
C19A 0.116(9) 0.050(5) 0.082(6) 0.005(5) 0.003(6) -0.009(5)
C20A 0.087(7) 0.051(5) 0.056(5) 0.001(4) -0.003(5) -0.009(4)
C15B 0.046(11) 0.069(15) 0.041(11) -0.007(10) 0.013(10) -0.027(10)
C16B 0.069(12) 0.060(14) 0.17(2) 0.010(9) 0.071(13) -0.006(13)
C17B 0.047(13) 0.07(2) 0.096(13) 0.014(12) -0.012(10) -0.014(12)
C18B 0.116(17) 0.030(8) 0.110(15) 0.011(8) 0.017(11) -0.006(8)
C19B 0.17(2) 0.037(9) 0.112(14) -0.013(10) -0.056(15) -0.003(8)
C20B 0.129(16) 0.053(9) 0.082(12) -0.001(10) -0.033(12) 0.002(8)
C21 0.047(2) 0.054(3) 0.046(2) -0.0031(19) 0.0047(18) 0.0008(18)
C22 0.064(3) 0.067(3) 0.065(3) -0.003(2) 0.017(2) 0.007(2)
C23 0.064(3) 0.105(4) 0.074(3) -0.002(3) 0.026(3) 0.023(3)
C24 0.068(3) 0.137(5) 0.056(3) 0.015(3) 0.021(2) 0.000(3)
C25 0.077(3) 0.091(4) 0.068(3) 0.014(3) 0.018(3) -0.013(3)
C26 0.069(3) 0.068(3) 0.063(3) -0.002(2) 0.022(2) -0.002(2)
C27 0.050(2) 0.042(2) 0.051(2) -0.0012(18) 0.0170(19) 0.0016(17)
C28 0.057(3) 0.075(3) 0.068(3) 0.005(2) 0.023(2) 0.004(2)
C29 0.079(3) 0.090(3) 0.059(3) -0.002(3) 0.026(3) 0.010(2)
C30 0.082(3) 0.079(3) 0.052(3) 0.000(3) 0.003(3) 0.012(2)
C31 0.055(3) 0.117(4) 0.071(3) -0.001(3) 0.007(3) 0.022(3)
C32 0.051(3) 0.083(3) 0.061(3) -0.007(2) 0.016(2) 0.019(2)

loop_
_atom_type_symbol
_atom_type_description
_atom_type_scat_dispersion_real
_atom_type_scat_dispersion_imag
_atom_type_scat_source
C C 0.0033 0.0016 'International Tables Vol C Tables 4.2.6.8 and 6.1.1.4'
H H 0.0000 0.0000 'International Tables Vol C Tables 4.2.6.8 and 6.1.1.4'
B B 0.0013 0.0007 'International Tables Vol C Tables 4.2.6.8 and 6.1.1.4'
P P 0.1023 0.0942 'International Tables Vol C Tables 4.2.6.8 and 6.1.1.4'
S S 0.1246 0.1234 'International Tables Vol C Tables 4.2.6.8 and 6.1.1.4'

loop_
_geom_angle_atom_site_label_1
_geom_angle_atom_site_label_2
_geom_angle_atom_site_label_3
_geom_angle
_geom_angle_publ_flag
C15B P C21 104.8(5) y
C15B P C14 111.4(5) y
C21 P C14 108.87(17) y
C15B P C27 111.4(5) y
C21 P C27 108.83(16) y
C14 P C27 111.28(17) y
C15B P C15A 8.1(7) ?
C21 P C15A 112.9(3) y
C14 P C15A 106.8(3) y
C27 P C15A 108.2(3) y
B5 C1 B4 62.7(3) ?
B5 C1 B6 62.7(3) ?
B4 C1 B6 112.4(3) ?
B5 C1 B3 112.1(3) ?
B4 C1 B3 62.4(3) ?
B6 C1 B3 107.6(3) ?
B5 C1 S 123.9(3) y
B4 C1 S 124.2(3) y
B6 C1 S 118.0(3) y
B3 C1 S 118.8(3) y
B5 C1 C2 107.1(3) ?
B4 C1 C2 107.1(3) ?
B6 C1 C2 57.5(2) ?
B3 C1 C2 57.7(2) ?
S C1 C2 118.9(3) y
C13 C2 B11 122.9(4) y
C13 C2 B7 122.1(4) y
B11 C2 B7 63.0(3) ?
C13 C2 B6 116.8(4) y
B11 C2 B6 64.1(3) ?
B7 C2 B6 115.3(4) ?
C13 C2 B3 117.0(4) y
B11 C2 B3 113.8(4) ?
B7 C2 B3 63.2(3) ?
B6 C2 B3 110.6(3) ?
C13 C2 C1 116.3(3) y
B11 C2 C1 110.9(3) ?
B7 C2 C1 110.9(3) ?
B6 C2 C1 59.3(2) ?
B3 C2 C1 59.3(2) ?
C2 B3 B8 105.4(4) ?
C2 B3 C1 63.0(2) ?
B8 B3 C1 106.8(4) ?
C2 B3 B7 57.6(3) ?
B8 B3 B7 60.4(3) ?
C1 B3 B7 109.4(3) ?
C2 B3 B4 107.6(3) ?
B8 B3 B4 60.6(3) ?
C1 B3 B4 57.7(3) ?
B7 B3 B4 109.3(4) ?
C2 B3 H3 122.5 ?
B8 B3 H3 122.8 ?
C1 B3 H3 121.2 ?
B7 B3 H3 121.2 ?
B4 B3 H3 121.8 ?
C1 B4 B9 106.7(4) ?
C1 B4 B5 58.6(3) ?
B9 B4 B5 60.6(4) ?
C1 B4 B8 106.6(4) ?
B9 B4 B8 60.8(4) ?
B5 B4 B8 108.8(4) ?
C1 B4 B3 59.9(3) ?
B9 B4 B3 106.7(4) ?
B5 B4 B3 106.9(4) ?
B8 B4 B3 58.3(3) ?
C1 B4 H4 123.0 ?
B9 B4 H4 121.8 ?
B5 B4 H4 121.7 ?
B8 B4 H4 121.8 ?
B3 B4 H4 123.0 ?
C1 B5 B4 58.8(3) ?
C1 B5 B10 107.1(4) ?
B4 B5 B10 107.4(4) ?
C1 B5 B9 105.8(4) ?
B4 B5 B9 59.3(4) ?
B10 B5 B9 59.9(4) ?
C1 B5 B6 59.7(3) ?
B4 B5 B6 107.0(3) ?
B10 B5 B6 59.9(3) ?
B9 B5 B6 107.0(4) ?
C1 B5 H5 123.0 ?
B4 B5 H5 122.5 ?
B10 B5 H5 121.8 ?
B9 B5 H5 122.7 ?
B6 B5 H5 122.0 ?
C2 B6 C1 63.1(2) ?
C2 B6 B10 104.2(4) ?
C1 B6 B10 105.2(4) ?
C2 B6 B5 107.5(3) ?
C1 B6 B5 57.5(3) ?
B10 B6 B5 59.7(3) ?
C2 B6 B11 57.2(3) ?
C1 B6 B11 108.4(4) ?
B10 B6 B11 59.6(3) ?
B5 B6 B11 108.1(4) ?
C2 B6 H6 122.6 ?
C1 B6 H6 121.7 ?
B10 B6 H6 124.0 ?
B5 B6 H6 122.2 ?
B11 B6 H6 122.0 ?
C2 B7 B12 106.1(4) ?
C2 B7 B11 58.4(3) ?
B12 B7 B11 60.9(4) ?
C2 B7 B8 105.2(4) ?
B12 B7 B8 60.1(4) ?
B11 B7 B8 108.2(4) ?
C2 B7 B3 59.2(3) ?
B12 B7 B3 106.9(4) ?
B11 B7 B3 106.9(4) ?
B8 B7 B3 58.6(3) ?
C2 B7 H7 123.9 ?
B12 B7 H7 121.8 ?
B11 B7 H7 121.6 ?
B8 B7 H7 122.5 ?
B3 B7 H7 122.7 ?
B3 B8 B12 108.3(4) ?
B3 B8 B7 61.0(3) ?
B12 B8 B7 59.5(4) ?
B3 B8 B4 61.1(3) ?
B12 B8 B4 108.7(5) ?
B7 B8 B4 110.1(4) ?
B3 B8 B9 107.4(4) ?
B12 B8 B9 60.5(4) ?
B7 B8 B9 108.0(5) ?
B4 B8 B9 59.0(3) ?
B3 B8 H8 121.3 ?
B12 B8 H8 121.6 ?
B7 B8 H8 120.9 ?
B4 B8 H8 120.8 ?
B9 B8 H8 122.5 ?
B4 B9 B10 108.2(4) ?
B4 B9 B5 60.1(3) ?
B10 B9 B5 60.0(4) ?
B4 B9 B8 60.2(4) ?
B10 B9 B8 107.5(5) ?
B5 B9 B8 107.9(4) ?
B4 B9 B12 108.5(5) ?
B10 B9 B12 61.2(4) ?
B5 B9 B12 109.4(5) ?
B8 B9 B12 59.1(4) ?
B4 B9 H9 121.5 ?
B10 B9 H9 121.5 ?
B5 B9 H9 121.3 ?
B8 B9 H9 122.4 ?
B12 B9 H9 120.9 ?
B9 B10 B5 60.1(4) ?
B9 B10 B11 107.7(5) ?
B5 B10 B11 109.4(4) ?
B9 B10 B6 107.6(4) ?
B5 B10 B6 60.4(3) ?
B11 B10 B6 60.6(3) ?
B9 B10 B12 59.8(4) ?
B5 B10 B12 108.3(5) ?
B11 B10 B12 59.3(4) ?
B6 B10 B12 107.4(4) ?
B9 B10 H10 122.1 ?
B5 B10 H10 120.9 ?
B11 B10 H10 121.4 ?
B6 B10 H10 121.8 ?
B12 B10 H10 122.2 ?
C2 B11 B7 58.6(3) ?
C2 B11 B12 105.1(4) ?
B7 B11 B12 59.5(4) ?
C2 B11 B10 105.5(4) ?
B7 B11 B10 108.6(5) ?
B12 B11 B10 61.4(4) ?
C2 B11 B6 58.7(3) ?
B7 B11 B6 107.4(4) ?
B12 B11 B6 108.4(4) ?
B10 B11 B6 59.8(3) ?
C2 B11 H11 124.5 ?
B7 B11 H11 121.9 ?
B12 B11 H11 121.9 ?
B10 B11 H11 121.5 ?
B6 B11 H11 121.8 ?
B7 B12 B8 60.4(4) ?
B7 B12 B11 59.6(3) ?
B8 B12 B11 107.3(4) ?
B7 B12 B9 108.6(5) ?
B8 B12 B9 60.4(4) ?
B11 B12 B9 107.0(4) ?
B7 B12 B10 107.0(4) ?
B8 B12 B10 106.7(4) ?
B11 B12 B10 59.3(4) ?
B9 B12 B10 59.0(4) ?
B7 B12 H12 121.5 ?
B8 B12 H12 121.9 ?
B11 B12 H12 122.4 ?
B9 B12 H12 121.8 ?
B10 B12 H12 122.9 ?
C2 C13 H13A 109.5 ?
C2 C13 H13B 109.5 ?
H13A C13 H13B 109.5 ?
C2 C13 H13C 109.5 ?
H13A C13 H13C 109.5 ?
H13B C13 H13C 109.5 ?
P C14 H14A 109.5 ?
P C14 H14B 109.5 ?
H14A C14 H14B 109.5 ?
P C14 H14C 109.5 ?
H14A C14 H14C 109.5 ?
H14B C14 H14C 109.5 ?
C20A C15A C16A 120.4 ?
C20A C15A P 122.0(4) ?
C16A C15A P 117.6(4) ?
C17A C16A C15A 120.0 ?
C17A C16A H16A 120.0 ?
C15A C16A H16A 120.0 ?
C16A C17A C18A 119.6 ?
C16A C17A H17A 120.2 ?
C18A C17A H17A 120.2 ?
C17A C18A C19A 120.4 ?
C17A C18A H18A 119.8 ?
C19A C18A H18A 119.8 ?
C20A C19A C18A 120.0 ?
C20A C19A H19A 120.0 ?
C18A C19A H19A 120.0 ?
C19A C20A C15A 119.6 ?
C19A C20A H20A 120.2 ?
C15A C20A H20A 120.2 ?
C20B C15B C16B 120.5 ?
C20B C15B P 117.3(8) ?
C16B C15B P 122.1(8) ?
C17B C16B C15B 119.8 ?
C17B C16B H16B 120.1 ?
C15B C16B H16B 120.1 ?
C16B C17B C18B 119.6 ?
C16B C17B H17B 120.2 ?
C18B C17B H17B 120.2 ?
C17B C18B C19B 120.6 ?
C17B C18B H18B 119.7 ?
C19B C18B H18B 119.7 ?
C20B C19B C18B 119.8 ?
C20B C19B H19B 120.1 ?
C18B C19B H19B 120.1 ?
C19B C20B C15B 119.7 ?
C19B C20B H20B 120.2 ?
C15B C20B H20B 120.2 ?
C22 C21 C26 119.5(4) ?
C22 C21 P 122.1(3) ?
C26 C21 P 118.4(3) ?
C23 C22 C21 119.8(4) ?
C23 C22 H22 120.1 ?
C21 C22 H22 120.1 ?
C24 C23 C22 120.6(4) ?
C24 C23 H23 119.7 ?
C22 C23 H23 119.7 ?
C23 C24 C25 120.6(5) ?
C23 C24 H24 119.7 ?
C25 C24 H24 119.7 ?
C26 C25 C24 119.7(5) ?
C26 C25 H25 120.2 ?
C24 C25 H25 120.2 ?
C25 C26 C21 119.9(4) ?
C25 C26 H26 120.1 ?
C21 C26 H26 120.1 ?
C28 C27 C32 118.5(4) ?
C28 C27 P 120.0(3) ?
C32 C27 P 121.5(3) ?
C27 C28 C29 119.9(4) ?
C27 C28 H28 120.1 ?
C29 C28 H28 120.1 ?
C30 C29 C28 121.5(4) ?
C30 C29 H29 119.3 ?
C28 C29 H29 119.3 ?
C31 C30 C29 118.7(4) ?
C31 C30 H30 120.6 ?
C29 C30 H30 120.6 ?
C30 C31 C32 120.8(4) ?
C30 C31 H31 119.6 ?
C32 C31 H31 119.6 ?
C27 C32 C31 120.7(4) ?
C27 C32 H32 119.7 ?
C31 C32 H32 119.7 ?

loop_
_geom_bond_atom_site_label_1
_geom_bond_atom_site_label_2
_geom_bond_site_symmetry_2
_geom_bond_distance
_geom_bond_publ_flag
S C1 . 1.735(4) y
P C15B . 1.785(6) y
P C21 . 1.780(4) y
P C14 . 1.795(3) y
P C27 . 1.811(4) y
P C15A . 1.807(4) y
C1 B5 . 1.687(6) ?
C1 B4 . 1.690(6) ?
C1 B6 . 1.727(6) ?
C1 B3 . 1.729(6) ?
C1 C2 . 1.792(5) y
C2 C13 . 1.510(5) y
C2 B11 . 1.666(7) ?
C2 B7 . 1.670(6) ?
C2 B6 . 1.694(6) ?
C2 B3 . 1.699(6) ?
B3 B8 . 1.722(8) ?
B3 B7 . 1.766(7) ?
B3 B4 . 1.772(7) ?
B3 H3 . 1.1000 ?
B4 B9 . 1.743(9) ?
B4 B5 . 1.756(7) ?
B4 B8 . 1.765(8) ?
B4 H4 . 1.1000 ?
B5 B10 . 1.765(8) ?
B5 B9 . 1.766(8) ?
B5 B6 . 1.777(7) ?
B5 H5 . 1.1000 ?
B6 B10 . 1.769(8) ?
B6 B11 . 1.784(7) ?
B6 H6 . 1.1000 ?
B7 B12 . 1.741(9) ?
B7 B11 . 1.742(8) ?
B7 B8 . 1.756(8) ?
B7 H7 . 1.1000 ?
B8 B12 . 1.752(10) ?
B8 B9 . 1.775(10) ?
B8 H8 . 1.1000 ?
B9 B10 . 1.762(10) ?
B9 B12 . 1.777(9) ?
B9 H9 . 1.1000 ?
B10 B11 . 1.767(8) ?
B10 B12 . 1.803(9) ?
B10 H10 . 1.1000 ?
B11 B12 . 1.765(9) ?
B11 H11 . 1.1000 ?
B12 H12 . 1.1000 ?
C13 H13A . 0.9600 ?
C13 H13B . 0.9600 ?
C13 H13C . 0.9600 ?
C14 H14A . 0.9600 ?
C14 H14B . 0.9600 ?
C14 H14C . 0.9600 ?
C15A C20A . 1.3850 ?
C15A C16A . 1.3915 ?
C16A C17A . 1.3793 ?
C16A H16A . 0.9300 ?
C17A C18A . 1.3847 ?
C17A H17A . 0.9300 ?
C18A C19A . 1.3914 ?
C18A H18A . 0.9300 ?
C19A C20A . 1.3792 ?
C19A H19A . 0.9300 ?
C20A H20A . 0.9300 ?
C15B C20B . 1.3877 ?
C15B C16B . 1.3902 ?
C16B C17B . 1.3775 ?
C16B H16B . 0.9300 ?
C17B C18B . 1.3877 ?
C17B H17B . 0.9300 ?
C18B C19B . 1.3902 ?
C18B H18B . 0.9300 ?
C19B C20B . 1.3775 ?
C19B H19B . 0.9300 ?
C20B H20B . 0.9300 ?
C21 C22 . 1.380(5) ?
C21 C26 . 1.399(5) ?
C22 C23 . 1.374(6) ?
C22 H22 . 0.9300 ?
C23 C24 . 1.362(6) ?
C23 H23 . 0.9300 ?
C24 C25 . 1.376(6) ?
C24 H24 . 0.9300 ?
C25 C26 . 1.375(5) ?
C25 H25 . 0.9300 ?
C26 H26 . 0.9300 ?
C27 C28 . 1.379(5) ?
C27 C32 . 1.382(5) ?
C28 C29 . 1.393(5) ?
C28 H28 . 0.9300 ?
C29 C30 . 1.366(5) ?
C29 H29 . 0.9300 ?
C30 C31 . 1.365(4) ?
C30 H30 . 0.9300 ?
C31 C32 . 1.390(5) ?
C31 H31 . 0.9300 ?
C32 H32 . 0.9300 ?

loop_
_geom_torsion_atom_site_label_1
_geom_torsion_atom_site_label_2
_geom_torsion_atom_site_label_3
_geom_torsion_atom_site_label_4
_geom_torsion
S C1 C2 C13 -0.3(5)
